data_2238066
loop_
_publ_author_name
'Benslimane, Meriem'
'Redjel, Yasmine Kheira'
'Merazig, Hocine'
'Daran, Jean-Claude'

_publ_section_title
;
 Bis(cinnamato-\k<i>O</i>)(1,10-phenanthroline-\k^2^<i>N</i>,<i>N</i>')copper(II)
;
_journal_coeditor_code VM2193
_journal_issue 5
_journal_name_full 'Acta Crystallographica Section E'
_journal_page_first m277
_journal_paper_doi 10.1107/S1600536813010350
_journal_volume 69
_journal_year 2013
_chemical_formula_iupac '[Cu (C9 H7 O2)2 (C12 H8 N2)]'
_chemical_formula_moiety 'C30 H22 Cu N2 O4'
_chemical_formula_sum 'C30 H22 Cu N2 O4'
_chemical_formula_weight 538.04
_chemical_name_systematic
;
Bis(cinnamato-\k<i>O</i>)(1,10-phenanthroline-\k^2^<i>N</i>,<i>N</i>')copper(II)
;
_space_group_IT_number 15
_symmetry_cell_setting monoclinic
_symmetry_space_group_name_Hall '-C 2yc'
_symmetry_space_group_name_H-M 'C 1 2/c 1'
_atom_sites_solution_hydrogens geom
_atom_sites_solution_primary direct
_atom_sites_solution_secondary difmap
_audit_creation_method SHELXL-97
_cell_angle_alpha 90.0
_cell_angle_beta 109.623(5)
_cell_angle_gamma 90.0
_cell_formula_units_Z 4
_cell_length_a 24.486(5)
_cell_length_b 9.986(5)
_cell_length_c 10.710(5)
_cell_measurement_reflns_used 1791
_cell_measurement_temperature 180(2)
_cell_measurement_theta_max 24.91
_cell_measurement_theta_min 2.80
_cell_volume 2466.7(18)
_computing_cell_refinement 'SAINT (Bruker, 2012)'
_computing_data_collection 'APEX2 (Bruker, 2012)'
_computing_data_reduction 'SAINT (Bruker, 2012)'
_computing_molecular_graphics 'ORTEPIII (Burnett & Johnson, 1996) and ORTEP-3 for Windows (Farrugia, 2012)'
_computing_publication_material 'SHELXL97 (Sheldrick, 2008<i>b</i>)'
_computing_structure_refinement 'SHELXL97 (Sheldrick, 2008<i>b</i>)'
_computing_structure_solution 'SIR92 (Altomare <i>et al.</i>, 1993)'
_diffrn_ambient_temperature 180(2)
_diffrn_measured_fraction_theta_full 0.991
_diffrn_measured_fraction_theta_max 0.991
_diffrn_measurement_device_type 'Bruker APEXII CCD'
_diffrn_measurement_method '\f and \w scans'
_diffrn_radiation_monochromator graphite
_diffrn_radiation_source 'fine-focus sealed tube'
_diffrn_radiation_type MoK\a
_diffrn_radiation_wavelength 0.71073
_diffrn_reflns_av_R_equivalents 0.0500
_diffrn_reflns_av_sigmaI/netI 0.0487
_diffrn_reflns_limit_h_max 28
_diffrn_reflns_limit_h_min -29
_diffrn_reflns_limit_k_max 11
_diffrn_reflns_limit_k_min -11
_diffrn_reflns_limit_l_max 12
_diffrn_reflns_limit_l_min -12
_diffrn_reflns_number 6897
_diffrn_reflns_theta_full 25.06
_diffrn_reflns_theta_max 25.06
_diffrn_reflns_theta_min 3.20
_exptl_absorpt_coefficient_mu 0.926
_exptl_absorpt_correction_T_max 1.000
_exptl_absorpt_correction_T_min 0.7969
_exptl_absorpt_correction_type multi-scan
_exptl_absorpt_process_details '(SADABS; Sheldrick, 2008<i>a</i>)'
_exptl_crystal_colour blue
_exptl_crystal_density_diffrn 1.449
_exptl_crystal_density_method 'not measured'
_exptl_crystal_description platelet
_exptl_crystal_F_000 1108
_exptl_crystal_size_max 0.35
_exptl_crystal_size_mid 0.17
_exptl_crystal_size_min 0.09
_refine_diff_density_max 0.369
_refine_diff_density_min -0.374
_refine_ls_extinction_method none
_refine_ls_goodness_of_fit_ref 1.075
_refine_ls_hydrogen_treatment constr
_refine_ls_matrix_type full
_refine_ls_number_parameters 168
_refine_ls_number_reflns 2172
_refine_ls_number_restraints 0
_refine_ls_restrained_S_all 1.075
_refine_ls_R_factor_all 0.0576
_refine_ls_R_factor_gt 0.0392
_refine_ls_shift/su_max 0.000
_refine_ls_shift/su_mean 0.000
_refine_ls_structure_factor_coef Fsqd
_refine_ls_weighting_details 'calc w=1/[\s^2^(Fo^2^)+(0.0509P)^2^+0.0000P] where P=(Fo^2^+2Fc^2^)/3'
_refine_ls_weighting_scheme calc
_refine_ls_wR_factor_gt 0.0926
_refine_ls_wR_factor_ref 0.1001
_reflns_number_gt 1698
_reflns_number_total 2172
_reflns_threshold_expression I>2\s(I)
_cod_data_source_file vm2193.cif
_cod_data_source_block I
_cod_original_sg_symbol_H-M 'C 2/c'
_cod_database_code 2238066
_cod_database_fobs_code 2238066

loop_
_symmetry_equiv_pos_as_xyz
'x, y, z'
'-x, y, -z+1/2'
'x+1/2, y+1/2, z'
'-x+1/2, y+1/2, -z+1/2'
'-x, -y, -z'
'x, -y, z-1/2'
'-x+1/2, -y+1/2, -z'
'x+1/2, -y+1/2, z-1/2'

loop_
_atom_site_type_symbol
_atom_site_label
_atom_site_fract_x
_atom_site_fract_y
_atom_site_fract_z
_atom_site_U_iso_or_equiv
_atom_site_adp_type
_atom_site_calc_flag
_atom_site_refinement_flags
_atom_site_occupancy
_atom_site_symmetry_multiplicity
Cu Cu1 0.0000 0.45859(4) 0.2500 0.03280(19) Uani d S 1 2
O O1 0.04096(9) 0.59098(18) 0.3818(2) 0.0401(5) Uani d . 1 1
O O2 0.10280(9) 0.5414(2) 0.2789(2) 0.0519(6) Uani d . 1 1
N N1 -0.03295(11) 0.3059(2) 0.1237(2) 0.0347(6) Uani d . 1 1
C C1 0.09029(13) 0.6012(3) 0.3663(3) 0.0370(7) Uani d . 1 1
C C4 0.17627(13) 0.7909(3) 0.6862(3) 0.0395(7) Uani d . 1 1
C C3 0.13359(13) 0.7143(3) 0.5815(3) 0.0408(7) Uani d . 1 1
H H3 0.1023 0.6808 0.6023 0.049 Uiso calc R 1 1
C C10 -0.01823(13) 0.1841(2) 0.1824(3) 0.0356(7) Uani d . 1 1
C C2 0.13404(13) 0.6868(3) 0.4616(3) 0.0404(7) Uani d . 1 1
H H2 0.1635 0.7232 0.4355 0.049 Uiso calc R 1 1
C C11 -0.03787(14) 0.0630(3) 0.1159(3) 0.0441(8) Uani d . 1 1
C C15 -0.01798(15) -0.0590(3) 0.1870(4) 0.0557(10) Uani d . 1 1
H H15 -0.0303 -0.1404 0.1446 0.067 Uiso calc R 1 1
C C13 -0.08989(16) 0.1950(3) -0.0730(3) 0.0532(9) Uani d . 1 1
H H13 -0.1148 0.2016 -0.1601 0.064 Uiso calc R 1 1
C C14 -0.06717(14) 0.3102(3) -0.0004(3) 0.0452(8) Uani d . 1 1
H H14 -0.0766 0.3932 -0.0415 0.054 Uiso calc R 1 1
C C12 -0.07512(16) 0.0728(3) -0.0149(4) 0.0553(9) Uani d . 1 1
H H12 -0.0900 -0.0045 -0.0627 0.066 Uiso calc R 1 1
C C5 0.22409(15) 0.8532(3) 0.6695(4) 0.0561(9) Uani d . 1 1
H H5 0.2299 0.8461 0.5882 0.067 Uiso calc R 1 1
C C9 0.16966(16) 0.8046(4) 0.8080(4) 0.0679(11) Uani d . 1 1
H H9 0.1381 0.7643 0.8227 0.081 Uiso calc R 1 1
C C6 0.26283(16) 0.9246(4) 0.7689(4) 0.0698(11) Uani d . 1 1
H H6 0.2946 0.9649 0.7553 0.084 Uiso calc R 1 1
C C7 0.25464(18) 0.9363(4) 0.8886(4) 0.0843(14) Uani d . 1 1
H H7 0.2807 0.9854 0.9566 0.101 Uiso calc R 1 1
C C8 0.20818(19) 0.8758(5) 0.9079(4) 0.0931(16) Uani d . 1 1
H H8 0.2027 0.8831 0.9895 0.112 Uiso calc R 1 1

loop_
_atom_site_aniso_label
_atom_site_aniso_U_11
_atom_site_aniso_U_22
_atom_site_aniso_U_33
_atom_site_aniso_U_12
_atom_site_aniso_U_13
_atom_site_aniso_U_23
Cu1 0.0344(3) 0.0269(3) 0.0355(3) 0.000 0.0096(2) 0.000
O1 0.0352(12) 0.0329(10) 0.0490(13) -0.0009(9) 0.0099(10) -0.0058(9)
O2 0.0536(14) 0.0582(13) 0.0475(14) -0.0047(11) 0.0216(12) -0.0047(11)
N1 0.0404(15) 0.0285(12) 0.0361(15) -0.0019(10) 0.0141(12) -0.0016(10)
C1 0.0395(18) 0.0278(14) 0.0384(18) 0.0010(13) 0.0061(14) 0.0090(13)
C4 0.0333(17) 0.0362(15) 0.045(2) -0.0030(13) 0.0084(15) -0.0023(13)
C3 0.0328(17) 0.0355(16) 0.051(2) -0.0023(13) 0.0105(15) 0.0022(14)
C10 0.0384(18) 0.0282(14) 0.0481(18) -0.0020(12) 0.0249(15) -0.0033(12)
C2 0.0355(17) 0.0387(16) 0.044(2) -0.0061(13) 0.0098(15) 0.0046(13)
C11 0.0487(19) 0.0355(16) 0.056(2) -0.0084(14) 0.0275(17) -0.0119(14)
C15 0.067(3) 0.0255(15) 0.087(3) -0.0056(15) 0.043(2) -0.0087(14)
C13 0.060(2) 0.056(2) 0.040(2) -0.0139(17) 0.0126(18) -0.0140(16)
C14 0.052(2) 0.0440(17) 0.039(2) -0.0028(15) 0.0138(17) -0.0022(14)
C12 0.064(2) 0.0479(19) 0.061(2) -0.0189(17) 0.030(2) -0.0251(16)
C5 0.054(2) 0.062(2) 0.055(2) -0.0205(18) 0.0213(18) -0.0090(17)
C9 0.054(2) 0.095(3) 0.061(3) -0.031(2) 0.028(2) -0.027(2)
C6 0.056(2) 0.075(2) 0.080(3) -0.0317(19) 0.025(2) -0.019(2)
C7 0.066(3) 0.108(3) 0.078(3) -0.044(3) 0.024(2) -0.047(3)
C8 0.080(3) 0.142(4) 0.067(3) -0.052(3) 0.039(3) -0.049(3)

loop_
_atom_type_symbol
_atom_type_description
_atom_type_scat_dispersion_real
_atom_type_scat_dispersion_imag
_atom_type_scat_source
C C 0.0033 0.0016 'International Tables Vol C Tables 4.2.6.8 and 6.1.1.4'
H H 0.0000 0.0000 'International Tables Vol C Tables 4.2.6.8 and 6.1.1.4'
N N 0.0061 0.0033 'International Tables Vol C Tables 4.2.6.8 and 6.1.1.4'
O O 0.0106 0.0060 'International Tables Vol C Tables 4.2.6.8 and 6.1.1.4'
Cu Cu 0.3201 1.2651 'International Tables Vol C Tables 4.2.6.8 and 6.1.1.4'

loop_
_geom_angle_atom_site_label_1
_geom_angle_atom_site_label_2
_geom_angle_atom_site_label_3
_geom_angle_site_symmetry_1
_geom_angle_site_symmetry_3
_geom_angle
N1 Cu1 N1 . 2 81.84(14)
C1 O1 Cu1 . . 103.84(18)
C14 N1 C10 . . 118.5(2)
C14 N1 Cu1 . . 129.00(19)
C10 N1 Cu1 . . 112.4(2)
O2 C1 O1 . . 123.2(3)
O2 C1 C2 . . 119.8(3)
O1 C1 C2 . . 117.0(3)
C9 C4 C5 . . 116.8(3)
C9 C4 C3 . . 119.8(3)
C5 C4 C3 . . 123.4(3)
C2 C3 C4 . . 128.1(3)
C2 C3 H3 . . 115.9
C4 C3 H3 . . 115.9
N1 C10 C11 . . 122.9(3)
N1 C10 C10 . 2 116.64(16)
C11 C10 C10 . 2 120.45(19)
C3 C2 C1 . . 123.5(3)
C3 C2 H2 . . 118.2
C1 C2 H2 . . 118.2
C12 C11 C10 . . 116.5(3)
C12 C11 C15 . . 125.7(3)
C10 C11 C15 . . 117.8(3)
C15 C15 C11 2 . 121.72(19)
C15 C15 H15 2 . 119.1
C11 C15 H15 . . 119.1
C12 C13 C14 . . 119.3(3)
C12 C13 H13 . . 120.4
C14 C13 H13 . . 120.4
N1 C14 C13 . . 122.4(3)
N1 C14 H14 . . 118.8
C13 C14 H14 . . 118.8
C13 C12 C11 . . 120.3(3)
C13 C12 H12 . . 119.8
C11 C12 H12 . . 119.8
C6 C5 C4 . . 121.9(3)
C6 C5 H5 . . 119.1
C4 C5 H5 . . 119.1
C8 C9 C4 . . 121.7(3)
C8 C9 H9 . . 119.1
C4 C9 H9 . . 119.1
C5 C6 C7 . . 119.6(3)
C5 C6 H6 . . 120.2
C7 C6 H6 . . 120.2
C8 C7 C6 . . 119.8(4)
C8 C7 H7 . . 120.1
C6 C7 H7 . . 120.1
C9 C8 C7 . . 120.3(4)
C9 C8 H8 . . 119.9
C7 C8 H8 . . 119.9

loop_
_geom_bond_atom_site_label_1
_geom_bond_atom_site_label_2
_geom_bond_site_symmetry_2
_geom_bond_distance
Cu1 O1 . 1.948(2)
Cu1 O1 2 1.948(2)
Cu1 N1 . 2.018(2)
Cu1 N1 2 2.018(2)
O1 C1 . 1.277(3)
O2 C1 . 1.232(3)
N1 C14 . 1.313(4)
N1 C10 . 1.360(3)
C1 C2 . 1.479(4)
C4 C9 . 1.374(5)
C4 C5 . 1.390(4)
C4 C3 . 1.466(4)
C3 C2 . 1.316(4)
C3 H3 . 0.9300
C10 C11 . 1.404(4)
C10 C10 2 1.424(6)
C2 H2 . 0.9300
C11 C12 . 1.395(5)
C11 C15 . 1.433(4)
C15 C15 2 1.342(7)
C15 H15 . 0.9300
C13 C12 . 1.363(5)
C13 C14 . 1.395(4)
C13 H13 . 0.9300
C14 H14 . 0.9300
C12 H12 . 0.9300
C5 C6 . 1.365(5)
C5 H5 . 0.9300
C9 C8 . 1.365(5)
C9 H9 . 0.9300
C6 C7 . 1.368(5)
C6 H6 . 0.9300
C7 C8 . 1.364(5)
C7 H7 . 0.9300
C8 H8 . 0.9300

loop_
_geom_hbond_atom_site_label_D
_geom_hbond_atom_site_label_H
_geom_hbond_atom_site_label_A
_geom_hbond_site_symmetry_A
_geom_hbond_distance_DH
_geom_hbond_distance_HA
_geom_hbond_distance_DA
_geom_hbond_angle_DHA
_geom_hbond_publ_flag
C14 H14 O2 5_565 0.9300 2.4900 3.176(5) 131.00 yes
